data_7018551
loop_
_publ_author_name
'Talarico, Anna Maria'
'Szerb, Elisabeta Ildyko'
'Mastropietro, Teresa F.'
'Aiello, Iolinda'
'Crispini, Alessandra'
'Ghedini, Mauro'

_publ_section_title
;
 Tuning solid state luminescent properties in a hydrogen bonding-directed
 supramolecular assembly of bis-cyclometalated iridium(iii)
 ethylenediamine complexes.
;
_journal_issue 16
_journal_name_full 'Dalton transactions (Cambridge, England : 2003)'
_journal_page_first 4919
_journal_page_last 4926
_journal_paper_doi 10.1039/c2dt12108e
_journal_volume 41
_journal_year 2012
_chemical_formula_moiety 'C24 H24 Ir N4, C24 H20 B'
_chemical_formula_sum 'C48 H44 B Ir N4'
_chemical_formula_weight 879.88
_chemical_name_systematic
;
?
;
_space_group_IT_number 15
_symmetry_cell_setting monoclinic
_symmetry_space_group_name_Hall '-C 2yc'
_symmetry_space_group_name_H-M 'C 1 2/c 1'
_atom_sites_solution_hydrogens geom
_atom_sites_solution_primary direct
_atom_sites_solution_secondary difmap
_audit_creation_method SHELXL-97
_cell_angle_alpha 90.00
_cell_angle_beta 95.113(11)
_cell_angle_gamma 90.00
_cell_formula_units_Z 4
_cell_length_a 10.212(5)
_cell_length_b 26.279(11)
_cell_length_c 14.334(6)
_cell_measurement_reflns_used 7152
_cell_measurement_temperature 298(2)
_cell_measurement_theta_max 31.02
_cell_measurement_theta_min 2.48
_cell_volume 3831(3)
_computing_cell_refinement 'Bruker-Nonius X8 APEX'
_computing_data_collection 'Bruker-Nonius X8 APEX'
_computing_data_reduction 'Bruker SAINT'
_computing_molecular_graphics 'Bruker SHELXTL'
_computing_publication_material 'Bruker SHELXTL'
_computing_structure_refinement 'Bruker SHELXTL'
_computing_structure_solution 'Bruker SHELXTL'
_diffrn_ambient_temperature 298(2)
_diffrn_measured_fraction_theta_full 0.997
_diffrn_measured_fraction_theta_max 0.997
_diffrn_measurement_device_type 'CCD area detector'
_diffrn_measurement_method 'phi and omega scans'
_diffrn_radiation_monochromator graphite
_diffrn_radiation_source 'fine-focus sealed tube'
_diffrn_radiation_type MoK\a
_diffrn_radiation_wavelength 0.71073
_diffrn_reflns_av_R_equivalents 0.0441
_diffrn_reflns_av_sigmaI/netI 0.0323
_diffrn_reflns_limit_h_max 13
_diffrn_reflns_limit_h_min -13
_diffrn_reflns_limit_k_max 33
_diffrn_reflns_limit_k_min -33
_diffrn_reflns_limit_l_max 18
_diffrn_reflns_limit_l_min -18
_diffrn_reflns_number 23363
_diffrn_reflns_theta_full 27.11
_diffrn_reflns_theta_max 27.11
_diffrn_reflns_theta_min 1.55
_exptl_absorpt_coefficient_mu 3.525
_exptl_absorpt_correction_T_max 0.9328
_exptl_absorpt_correction_T_min 0.8163
_exptl_absorpt_correction_type multi-scan
_exptl_absorpt_process_details sadabs
_exptl_crystal_colour yellow
_exptl_crystal_density_diffrn 1.528
_exptl_crystal_density_method 'not measured'
_exptl_crystal_description Needle
_exptl_crystal_F_000 1768
_exptl_crystal_size_max 0.06
_exptl_crystal_size_mid 0.04
_exptl_crystal_size_min 0.02
_refine_diff_density_max 1.036
_refine_diff_density_min -1.011
_refine_diff_density_rms 0.082
_refine_ls_extinction_method none
_refine_ls_goodness_of_fit_ref 1.080
_refine_ls_hydrogen_treatment constr
_refine_ls_matrix_type full
_refine_ls_number_parameters 245
_refine_ls_number_reflns 4226
_refine_ls_number_restraints 0
_refine_ls_restrained_S_all 1.080
_refine_ls_R_factor_all 0.0281
_refine_ls_R_factor_gt 0.0236
_refine_ls_shift/su_max 0.002
_refine_ls_shift/su_mean 0.000
_refine_ls_structure_factor_coef Fsqd
_refine_ls_weighting_details 'calc w=1/[\s^2^(Fo^2^)+(0.0283P)^2^+4.2014P] where P=(Fo^2^+2Fc^2^)/3'
_refine_ls_weighting_scheme calc
_refine_ls_wR_factor_gt 0.0588
_refine_ls_wR_factor_ref 0.0624
_reflns_number_gt 3885
_reflns_number_total 4226
_reflns_threshold_expression >2sigma(I)
_cod_data_source_file c2dt12108e.txt
_cod_data_source_block (4a)
_cod_depositor_comments
;
The following automatic conversions were performed:

'_symmetry_cell_setting' value 'Monoclinic' changed to 'monoclinic'
according to /home/saulius/struct/CIF-dictionaries/cif_core.dic
dictionary named 'cif_core.dic' version 2.4.1 from 2010-06-29.

Automatic conversion script
Id: cif_fix_values 1715 2011-07-08 13:25:40Z adriana 
;
_cod_original_sg_symbol_H-M C2/c
_cod_database_code 7018551

loop_
_symmetry_equiv_pos_as_xyz
'x, y, z'
'-x, y, -z+1/2'
'x+1/2, y+1/2, z'
'-x+1/2, y+1/2, -z+1/2'
'-x, -y, -z'
'x, -y, z-1/2'
'-x+1/2, -y+1/2, -z'
'x+1/2, -y+1/2, z-1/2'

loop_
_atom_site_label
_atom_site_type_symbol
_atom_site_fract_x
_atom_site_fract_y
_atom_site_fract_z
_atom_site_U_iso_or_equiv
_atom_site_adp_type
_atom_site_occupancy
_atom_site_symmetry_multiplicity
_atom_site_calc_flag
_atom_site_refinement_flags
Ir1 Ir 0.5000 0.603054(5) 0.7500 0.03214(6) Uani 1 2 d S
N1 N 0.6355(2) 0.66656(10) 0.77682(19) 0.0406(6) Uani 1 1 d .
H1A H 0.6885 0.6608 0.8293 0.049 Uiso 1 1 calc R
H1B H 0.6858 0.6702 0.7288 0.049 Uiso 1 1 calc R
N3 N 0.4940(3) 0.59835(9) 0.89227(18) 0.0365(5) Uani 1 1 d .
C1 C 0.6402(3) 0.55079(11) 0.7799(2) 0.0372(6) Uani 1 1 d .
C2 C 0.7206(3) 0.52724(14) 0.7186(3) 0.0551(9) Uani 1 1 d .
H2 H 0.7103 0.5352 0.6552 0.066 Uiso 1 1 calc R
C3 C 0.8152(4) 0.49235(16) 0.7511(3) 0.0675(11) Uani 1 1 d .
H3 H 0.8676 0.4772 0.7092 0.081 Uiso 1 1 calc R
C4 C 0.8330(4) 0.47972(16) 0.8441(4) 0.0702(12) Uani 1 1 d .
H4 H 0.8953 0.4555 0.8646 0.084 Uiso 1 1 calc R
C5 C 0.7584(3) 0.50302(14) 0.9070(3) 0.0588(9) Uani 1 1 d .
H5 H 0.7717 0.4952 0.9704 0.071 Uiso 1 1 calc R
C6 C 0.6629(3) 0.53829(11) 0.8754(2) 0.0414(7) Uani 1 1 d .
C7 C 0.5801(3) 0.56520(12) 0.9367(2) 0.0410(7) Uani 1 1 d .
C8 C 0.5829(4) 0.55905(15) 1.0333(2) 0.0578(9) Uani 1 1 d .
H8 H 0.6427 0.5365 1.0636 0.069 Uiso 1 1 calc R
C9 C 0.4991(5) 0.58563(17) 1.0844(3) 0.0661(11) Uani 1 1 d .
H9 H 0.5013 0.5812 1.1489 0.079 Uiso 1 1 calc R
C10 C 0.4117(5) 0.61898(17) 1.0390(3) 0.0643(10) Uani 1 1 d .
H10 H 0.3535 0.6375 1.0721 0.077 Uiso 1 1 calc R
C11 C 0.4122(4) 0.62433(15) 0.9438(2) 0.0522(8) Uani 1 1 d .
H11 H 0.3531 0.6470 0.9132 0.063 Uiso 1 1 calc R
C12 C 0.5567(3) 0.71331(12) 0.7876(2) 0.0448(7) Uani 1 1 d .
H12A H 0.6108 0.7432 0.7815 0.054 Uiso 1 1 calc R
H12B H 0.5237 0.7139 0.8490 0.054 Uiso 1 1 calc R
B1 B 1.0000 0.72817(17) 0.7500 0.0313(9) Uani 1 2 d S
C1' C 0.9690(3) 0.69186(12) 0.8405(2) 0.0390(6) Uani 1 1 d .
C2' C 1.0274(3) 0.64434(14) 0.8573(3) 0.0529(8) Uani 1 1 d .
H2A H 1.0876 0.6330 0.8169 0.063 Uiso 1 1 calc R
C3' C 0.9999(5) 0.61330(16) 0.9312(3) 0.0677(11) Uani 1 1 d .
H3A H 1.0407 0.5818 0.9391 0.081 Uiso 1 1 calc R
C4' C 0.9124(4) 0.62897(17) 0.9930(3) 0.0640(11) Uani 1 1 d .
H4A H 0.8910 0.6077 1.0412 0.077 Uiso 1 1 calc R
C5' C 0.8578(4) 0.67592(17) 0.9824(2) 0.0589(10) Uani 1 1 d .
H5A H 0.8017 0.6876 1.0254 0.071 Uiso 1 1 calc R
C6' C 0.8854(3) 0.70668(14) 0.9076(2) 0.0480(8) Uani 1 1 d .
H6A H 0.8463 0.7386 0.9019 0.058 Uiso 1 1 calc R
C7' C 0.8735(3) 0.76490(11) 0.7193(2) 0.0354(6) Uani 1 1 d .
C8' C 0.8461(3) 0.80746(12) 0.7723(2) 0.0422(7) Uani 1 1 d .
H8A H 0.9028 0.8152 0.8248 0.051 Uiso 1 1 calc R
C9' C 0.7384(3) 0.83886(13) 0.7507(2) 0.0495(8) Uani 1 1 d .
H9A H 0.7237 0.8666 0.7887 0.059 Uiso 1 1 calc R
C10' C 0.6534(3) 0.82890(14) 0.6729(3) 0.0515(8) Uani 1 1 d .
H10A H 0.5806 0.8496 0.6581 0.062 Uiso 1 1 calc R
C11' C 0.6774(3) 0.78807(14) 0.6173(2) 0.0475(8) Uani 1 1 d .
H11A H 0.6211 0.7813 0.5641 0.057 Uiso 1 1 calc R
C12' C 0.7850(3) 0.75666(12) 0.6398(2) 0.0391(6) Uani 1 1 d .
H12C H 0.7991 0.7292 0.6009 0.047 Uiso 1 1 calc R

loop_
_atom_site_aniso_label
_atom_site_aniso_U_11
_atom_site_aniso_U_22
_atom_site_aniso_U_33
_atom_site_aniso_U_23
_atom_site_aniso_U_13
_atom_site_aniso_U_12
Ir1 0.02914(9) 0.03177(9) 0.03443(9) 0.000 -0.00324(6) 0.000
N1 0.0328(12) 0.0412(14) 0.0468(14) -0.0056(11) -0.0014(11) -0.0030(10)
N3 0.0360(13) 0.0376(13) 0.0351(13) -0.0005(10) -0.0016(10) 0.0005(10)
C1 0.0309(13) 0.0341(14) 0.0453(16) -0.0063(12) -0.0040(12) 0.0000(11)
C2 0.0479(19) 0.057(2) 0.059(2) -0.0153(17) -0.0005(16) 0.0107(16)
C3 0.054(2) 0.061(2) 0.086(3) -0.021(2) 0.001(2) 0.0172(19)
C4 0.056(2) 0.052(2) 0.099(3) 0.004(2) -0.013(2) 0.0207(18)
C5 0.049(2) 0.053(2) 0.072(2) 0.0134(18) -0.0077(18) 0.0107(16)
C6 0.0361(15) 0.0349(15) 0.0510(18) 0.0045(13) -0.0086(13) -0.0011(12)
C7 0.0414(16) 0.0377(15) 0.0423(16) 0.0037(13) -0.0052(13) -0.0047(13)
C8 0.066(2) 0.059(2) 0.0452(19) 0.0134(16) -0.0107(17) 0.0006(18)
C9 0.086(3) 0.075(3) 0.0373(19) 0.0013(18) 0.005(2) -0.012(2)
C10 0.077(3) 0.068(2) 0.050(2) -0.0080(19) 0.017(2) 0.002(2)
C11 0.058(2) 0.052(2) 0.0478(19) -0.0024(16) 0.0087(16) 0.0103(17)
C12 0.0454(17) 0.0362(15) 0.0529(19) -0.0045(14) 0.0048(14) -0.0033(13)
B1 0.0252(19) 0.035(2) 0.033(2) 0.000 -0.0002(16) 0.000
C1' 0.0317(13) 0.0434(16) 0.0395(15) 0.0018(13) -0.0094(12) -0.0067(12)
C2' 0.0508(19) 0.0491(19) 0.058(2) 0.0115(16) 0.0021(16) -0.0004(16)
C3' 0.078(3) 0.053(2) 0.071(3) 0.0186(19) -0.002(2) -0.007(2)
C4' 0.066(2) 0.073(3) 0.051(2) 0.017(2) -0.0095(19) -0.027(2)
C5' 0.052(2) 0.088(3) 0.0358(17) 0.0014(18) -0.0034(15) -0.0112(19)
C6' 0.0448(17) 0.059(2) 0.0384(16) 0.0006(14) -0.0070(14) -0.0012(15)
C7' 0.0289(13) 0.0406(15) 0.0357(14) 0.0021(12) -0.0018(11) -0.0047(11)
C8' 0.0403(15) 0.0415(16) 0.0436(16) -0.0020(13) -0.0037(13) 0.0017(13)
C9' 0.0501(19) 0.0437(17) 0.055(2) 0.0028(15) 0.0046(16) 0.0089(14)
C10' 0.0412(17) 0.058(2) 0.055(2) 0.0190(17) 0.0025(15) 0.0140(15)
C11' 0.0363(16) 0.065(2) 0.0398(16) 0.0121(15) -0.0056(13) 0.0020(15)
C12' 0.0338(14) 0.0480(17) 0.0346(15) 0.0019(13) -0.0020(12) -0.0027(13)

loop_
_atom_type_symbol
_atom_type_description
_atom_type_scat_dispersion_real
_atom_type_scat_dispersion_imag
_atom_type_scat_source
C C 0.0033 0.0016 'International Tables Vol C Tables 4.2.6.8 and 6.1.1.4'
H H 0.0000 0.0000 'International Tables Vol C Tables 4.2.6.8 and 6.1.1.4'
B B 0.0013 0.0007 'International Tables Vol C Tables 4.2.6.8 and 6.1.1.4'
N N 0.0061 0.0033 'International Tables Vol C Tables 4.2.6.8 and 6.1.1.4'
Ir Ir -1.4442 7.9887 'International Tables Vol C Tables 4.2.6.8 and 6.1.1.4'

loop_
_geom_angle_atom_site_label_1
_geom_angle_atom_site_label_2
_geom_angle_atom_site_label_3
_geom_angle
_geom_angle_site_symmetry_1
_geom_angle_site_symmetry_3
C1 Ir1 C1 93.38(17) 2_656 .
C1 Ir1 N3 95.01(11) 2_656 .
C1 Ir1 N3 80.21(11) . .
C1 Ir1 N3 80.21(11) 2_656 2_656
C1 Ir1 N3 95.01(11) . 2_656
N3 Ir1 N3 173.08(13) . 2_656
C1 Ir1 N1 173.30(10) 2_656 .
C1 Ir1 N1 93.27(12) . .
N3 Ir1 N1 86.88(10) . .
N3 Ir1 N1 98.44(10) 2_656 .
C1 Ir1 N1 93.27(12) 2_656 2_656
C1 Ir1 N1 173.30(10) . 2_656
N3 Ir1 N1 98.44(10) . 2_656
N3 Ir1 N1 86.88(10) 2_656 2_656
N1 Ir1 N1 80.09(14) . 2_656
C12 N1 Ir1 108.08(18) . .
C12 N1 H1A 110.1 . .
Ir1 N1 H1A 110.1 . .
C12 N1 H1B 110.1 . .
Ir1 N1 H1B 110.1 . .
H1A N1 H1B 108.4 . .
C11 N3 C7 118.4(3) . .
C11 N3 Ir1 126.1(2) . .
C7 N3 Ir1 115.5(2) . .
C2 C1 C6 116.9(3) . .
C2 C1 Ir1 128.1(3) . .
C6 C1 Ir1 114.9(2) . .
C3 C2 C1 120.9(4) . .
C3 C2 H2 119.6 . .
C1 C2 H2 119.6 . .
C4 C3 C2 121.1(4) . .
C4 C3 H3 119.4 . .
C2 C3 H3 119.4 . .
C3 C4 C5 119.8(4) . .
C3 C4 H4 120.1 . .
C5 C4 H4 120.1 . .
C4 C5 C6 119.8(4) . .
C4 C5 H5 120.1 . .
C6 C5 H5 120.1 . .
C5 C6 C1 121.5(3) . .
C5 C6 C7 123.6(3) . .
C1 C6 C7 114.9(3) . .
N3 C7 C8 119.8(3) . .
N3 C7 C6 114.5(3) . .
C8 C7 C6 125.7(3) . .
C9 C8 C7 121.0(3) . .
C9 C8 H8 119.5 . .
C7 C8 H8 119.5 . .
C8 C9 C10 119.0(4) . .
C8 C9 H9 120.5 . .
C10 C9 H9 120.5 . .
C9 C10 C11 118.5(4) . .
C9 C10 H10 120.8 . .
C11 C10 H10 120.8 . .
N3 C11 C10 123.3(4) . .
N3 C11 H11 118.3 . .
C10 C11 H11 118.3 . .
N1 C12 C12 108.3(2) . 2_656
N1 C12 H12A 110.0 . .
C12 C12 H12A 110.0 2_656 .
N1 C12 H12B 110.0 . .
C12 C12 H12B 110.0 2_656 .
H12A C12 H12B 108.4 . .
C7' B1 C7' 107.9(3) . 2_756
C7' B1 C1' 109.16(14) . 2_756
C7' B1 C1' 110.28(14) 2_756 2_756
C7' B1 C1' 110.28(14) . .
C7' B1 C1' 109.16(14) 2_756 .
C1' B1 C1' 110.0(3) 2_756 .
C2' C1' C6' 114.2(3) . .
C2' C1' B1 122.6(3) . .
C6' C1' B1 123.2(3) . .
C3' C2' C1' 123.0(4) . .
C3' C2' H2A 118.5 . .
C1' C2' H2A 118.5 . .
C4' C3' C2' 120.2(4) . .
C4' C3' H3A 119.9 . .
C2' C3' H3A 119.9 . .
C5' C4' C3' 119.0(4) . .
C5' C4' H4A 120.5 . .
C3' C4' H4A 120.5 . .
C4' C5' C6' 120.3(4) . .
C4' C5' H5A 119.9 . .
C6' C5' H5A 119.9 . .
C5' C6' C1' 123.1(4) . .
C5' C6' H6A 118.4 . .
C1' C6' H6A 118.4 . .
C8' C7' C12' 114.8(3) . .
C8' C7' B1 121.2(2) . .
C12' C7' B1 124.1(3) . .
C9' C8' C7' 123.3(3) . .
C9' C8' H8A 118.4 . .
C7' C8' H8A 118.4 . .
C10' C9' C8' 119.9(3) . .
C10' C9' H9A 120.1 . .
C8' C9' H9A 120.1 . .
C11' C10' C9' 119.2(3) . .
C11' C10' H10A 120.4 . .
C9' C10' H10A 120.4 . .
C10' C11' C12' 120.6(3) . .
C10' C11' H11A 119.7 . .
C12' C11' H11A 119.7 . .
C11' C12' C7' 122.3(3) . .
C11' C12' H12C 118.9 . .
C7' C12' H12C 118.9 . .

loop_
_geom_bond_atom_site_label_1
_geom_bond_atom_site_label_2
_geom_bond_distance
_geom_bond_site_symmetry_2
Ir1 C1 2.003(3) 2_656
Ir1 C1 2.003(3) .
Ir1 N3 2.050(3) .
Ir1 N3 2.050(3) 2_656
Ir1 N1 2.180(3) .
Ir1 N1 2.180(3) 2_656
N1 C12 1.484(4) .
N1 H1A 0.9000 .
N1 H1B 0.9000 .
N3 C11 1.349(4) .
N3 C7 1.356(4) .
C1 C2 1.399(4) .
C1 C6 1.406(4) .
C2 C3 1.382(5) .
C2 H2 0.9300 .
C3 C4 1.370(6) .
C3 H3 0.9300 .
C4 C5 1.375(6) .
C4 H4 0.9300 .
C5 C6 1.392(4) .
C5 H5 0.9300 .
C6 C7 1.457(5) .
C7 C8 1.392(5) .
C8 C9 1.367(6) .
C8 H8 0.9300 .
C9 C10 1.373(6) .
C9 H9 0.9300 .
C10 C11 1.373(5) .
C10 H10 0.9300 .
C11 H11 0.9300 .
C12 C12 1.510(6) 2_656
C12 H12A 0.9700 .
C12 H12B 0.9700 .
B1 C7' 1.641(4) .
B1 C7' 1.641(4) 2_756
B1 C1' 1.664(4) 2_756
B1 C1' 1.664(4) .
C1' C2' 1.396(5) .
C1' C6' 1.397(5) .
C2' C3' 1.386(5) .
C2' H2A 0.9300 .
C3' C4' 1.375(6) .
C3' H3A 0.9300 .
C4' C5' 1.357(6) .
C4' H4A 0.9300 .
C5' C6' 1.392(5) .
C5' H5A 0.9300 .
C6' H6A 0.9300 .
C7' C8' 1.395(4) .
C7' C12' 1.407(4) .
C8' C9' 1.387(4) .
C8' H8A 0.9300 .
C9' C10' 1.376(5) .
C9' H9A 0.9300 .
C10' C11' 1.371(5) .
C10' H10A 0.9300 .
C11' C12' 1.390(4) .
C11' H11A 0.9300 .
C12' H12C 0.9300 .
